data_4027840
loop_
_publ_author_name
'Shinn Dee Yeoh'
'Colin E. Skene'
'Jonathan M. White'

_publ_section_title
;
 Hyperconjugation Involving Strained Carbon-Carbon Bonds. Structural
 Analysis of Ester and Ether Derivatives and One-Bond 13C-13C Coupling
 Constants of \a- and \b-Nopinol
;
_journal_name_full 'Journal of Organic Chemistry'
_journal_page_first 311
_journal_page_last 319
_journal_paper_doi 10.1021/jo3020243
_journal_volume 78
_journal_year 2013
_chemical_formula_sum 'C9 H16 O'
_chemical_formula_weight 140.22
_chemical_name_systematic
;
 ?
;
_space_group_IT_number 144
_symmetry_cell_setting trigonal
_symmetry_space_group_name_Hall 'P 31'
_symmetry_space_group_name_H-M 'P 31'
_atom_sites_solution_hydrogens geom
_atom_sites_solution_primary direct
_atom_sites_solution_secondary difmap
_audit_creation_method SHELXL-97
_cell_angle_alpha 90.00
_cell_angle_beta 90.00
_cell_angle_gamma 120.00
_cell_formula_units_Z 3
_cell_length_a 10.515(2)
_cell_length_b 10.515(2)
_cell_length_c 6.565(3)
_cell_measurement_reflns_used 656
_cell_measurement_temperature 130(2)
_cell_measurement_theta_max 17.61
_cell_measurement_theta_min 2.24
_cell_volume 628.6(3)
_computing_structure_refinement 'SHELXL-97 (Sheldrick, 1997)'
_diffrn_ambient_temperature 130(2)
_diffrn_measured_fraction_theta_full 1.000
_diffrn_measured_fraction_theta_max 1.000
_diffrn_measurement_device_type 'CCD area detector'
_diffrn_measurement_method 'phi and omega scans'
_diffrn_radiation_monochromator graphite
_diffrn_radiation_source 'fine-focus sealed tube'
_diffrn_radiation_type MoK\a
_diffrn_radiation_wavelength 0.71073
_diffrn_reflns_av_R_equivalents 0.0761
_diffrn_reflns_av_sigmaI/netI 0.0926
_diffrn_reflns_limit_h_max 12
_diffrn_reflns_limit_h_min -11
_diffrn_reflns_limit_k_max 12
_diffrn_reflns_limit_k_min -11
_diffrn_reflns_limit_l_max 6
_diffrn_reflns_limit_l_min -7
_diffrn_reflns_number 3184
_diffrn_reflns_theta_full 25.00
_diffrn_reflns_theta_max 25.00
_diffrn_reflns_theta_min 2.24
_exptl_absorpt_coefficient_mu 0.070
_exptl_absorpt_correction_type none
_exptl_crystal_colour colourless
_exptl_crystal_density_diffrn 1.111
_exptl_crystal_description rod
_exptl_crystal_F_000 234
_exptl_crystal_size_max 0.4
_exptl_crystal_size_mid 0.08
_exptl_crystal_size_min 0.07
_refine_diff_density_max 0.130
_refine_diff_density_min -0.136
_refine_diff_density_rms 0.034
_refine_ls_abs_structure_details 'Flack H D (1983), Acta Cryst. A39, 876-881'
_refine_ls_abs_structure_Flack 4(4)
_refine_ls_extinction_method none
_refine_ls_goodness_of_fit_ref 0.885
_refine_ls_hydrogen_treatment mixed
_refine_ls_matrix_type full
_refine_ls_number_parameters 95
_refine_ls_number_reflns 1215
_refine_ls_number_restraints 1
_refine_ls_restrained_S_all 0.884
_refine_ls_R_factor_all 0.0598
_refine_ls_R_factor_gt 0.0421
_refine_ls_shift/su_max 0.000
_refine_ls_shift/su_mean 0.000
_refine_ls_structure_factor_coef Fsqd
_refine_ls_weighting_details 'calc w=1/[\s^2^(Fo^2^)+(0.0232P)^2^+0.0000P] where P=(Fo^2^+2Fc^2^)/3'
_refine_ls_weighting_scheme calc
_refine_ls_wR_factor_gt 0.0701
_refine_ls_wR_factor_ref 0.0781
_reflns_number_gt 909
_reflns_number_total 1215
_reflns_threshold_expression >2sigma(I)
_cod_data_source_file jo3020243_si_002.cif
_cod_data_source_block shelxl
_cod_original_sg_symbol_H-M 'P 32'
_cod_database_code 4027840
_chemical_oxdiff_usercomment 'Merihedral twin'

loop_
_symmetry_equiv_pos_as_xyz
'x, y, z'
'-y, x-y, z+1/3'
'-x+y, -x, z+2/3'

loop_
_atom_site_label
_atom_site_type_symbol
_atom_site_fract_x
_atom_site_fract_y
_atom_site_fract_z
_atom_site_U_iso_or_equiv
_atom_site_adp_type
_atom_site_occupancy
_atom_site_symmetry_multiplicity
_atom_site_calc_flag
_atom_site_refinement_flags
O1 O 0.2250(3) 0.6179(3) 1.0192(3) 0.0331(7) Uani 1 1 d .
H1 H 0.2762 0.6632 0.9214 0.050 Uiso 1 1 calc R
C9 C 0.1462(4) 0.2862(4) 0.9486(5) 0.0337(11) Uani 1 1 d .
H8A H 0.1435 0.3297 1.0759 0.051 Uiso 1 1 calc R
H8B H 0.2444 0.3366 0.8954 0.051 Uiso 1 1 calc R
H8C H 0.1159 0.1846 0.9695 0.051 Uiso 1 1 calc R
C1 C 0.0484(4) 0.4474(4) 0.7637(5) 0.0265(10) Uani 1 1 d .
H1A H 0.1078 0.5042 0.6470 0.032 Uiso 1 1 calc R
C6 C 0.0429(4) 0.2984(4) 0.7979(5) 0.0270(9) Uani 1 1 d .
C7 C -0.1194(4) 0.3604(4) 0.7241(6) 0.0339(10) Uani 1 1 d .
H7A H -0.1462 0.3303 0.5836 0.041 Uiso 1 1 calc R
H7B H -0.1723 0.4064 0.7784 0.041 Uiso 1 1 calc R
C8 C 0.0522(4) 0.2289(5) 0.5965(5) 0.0430(13) Uani 1 1 d .
H9A H 0.0341 0.1313 0.6218 0.065 Uiso 1 1 calc R
H9B H 0.1484 0.2872 0.5387 0.065 Uiso 1 1 calc R
H9C H -0.0200 0.2249 0.5031 0.065 Uiso 1 1 calc R
C4 C -0.1329(5) 0.2779(5) 1.0842(5) 0.0395(11) Uani 1 1 d .
H5A H -0.1191 0.2123 1.1736 0.047 Uiso 1 1 calc R
H5B H -0.2307 0.2623 1.1078 0.047 Uiso 1 1 calc R
C5 C -0.1212(5) 0.2397(5) 0.8644(5) 0.0317(11) Uani 1 1 d .
H5 H -0.1906 0.1383 0.8245 0.038 Uiso 1 1 calc R
C2 C 0.0719(4) 0.5365(4) 0.9570(5) 0.0275(9) Uani 1 1 d .
H1A H 0.0393 0.6074 0.9302 0.033 Uiso 1 1 calc R
C3 C -0.0180(5) 0.4396(4) 1.1391(5) 0.0347(11) Uani 1 1 d .
H6A H -0.0689 0.4847 1.2030 0.042 Uiso 1 1 calc R
H6B H 0.0497 0.4387 1.2386 0.042 Uiso 1 1 calc R

loop_
_atom_site_aniso_label
_atom_site_aniso_U_11
_atom_site_aniso_U_22
_atom_site_aniso_U_33
_atom_site_aniso_U_23
_atom_site_aniso_U_13
_atom_site_aniso_U_12
O1 0.0303(18) 0.0348(18) 0.0267(14) 0.0023(15) 0.0002(14) 0.0108(16)
C9 0.029(2) 0.031(3) 0.043(3) 0.001(2) -0.006(2) 0.017(2)
C1 0.025(2) 0.028(3) 0.025(2) 0.0130(18) 0.0014(16) 0.012(2)
C6 0.028(3) 0.023(3) 0.027(2) -0.0001(19) -0.0050(19) 0.011(2)
C7 0.027(3) 0.041(3) 0.037(2) 0.000(2) -0.004(2) 0.020(2)
C8 0.046(3) 0.039(3) 0.045(2) -0.009(2) -0.001(2) 0.022(2)
C4 0.026(3) 0.044(3) 0.042(3) 0.002(2) 0.001(2) 0.013(2)
C5 0.024(2) 0.033(3) 0.035(2) 0.0032(18) -0.0040(19) 0.011(2)
C2 0.029(3) 0.026(2) 0.027(2) 0.0029(19) -0.0045(19) 0.014(2)
C3 0.041(3) 0.032(3) 0.038(2) 0.004(2) 0.008(2) 0.023(2)

loop_
_atom_type_symbol
_atom_type_description
_atom_type_scat_dispersion_real
_atom_type_scat_dispersion_imag
_atom_type_scat_source
C C 0.0033 0.0016 'International Tables Vol C Tables 4.2.6.8 and 6.1.1.4'
H H 0.0000 0.0000 'International Tables Vol C Tables 4.2.6.8 and 6.1.1.4'
O O 0.0106 0.0060 'International Tables Vol C Tables 4.2.6.8 and 6.1.1.4'

loop_
_geom_angle_atom_site_label_1
_geom_angle_atom_site_label_2
_geom_angle_atom_site_label_3
_geom_angle
C2 C1 C7 106.8(3)
C2 C1 C6 114.4(3)
C7 C1 C6 88.4(3)
C9 C6 C8 107.5(3)
C9 C6 C1 120.7(3)
C8 C6 C1 112.1(3)
C9 C6 C5 118.4(3)
C8 C6 C5 111.7(3)
C1 C6 C5 85.2(2)
C1 C7 C5 85.9(3)
C5 C4 C3 112.8(3)
C4 C5 C7 108.4(3)
C4 C5 C6 112.2(3)
C7 C5 C6 87.3(3)
O1 C2 C1 112.8(3)
O1 C2 C3 107.6(3)
C1 C2 C3 112.4(3)
C2 C3 C4 115.1(3)

loop_
_geom_bond_atom_site_label_1
_geom_bond_atom_site_label_2
_geom_bond_distance
O1 C2 1.454(4)
C9 C6 1.521(5)
C1 C2 1.522(5)
C1 C7 1.550(5)
C1 C6 1.554(5)
C6 C8 1.537(5)
C6 C5 1.576(5)
C7 C5 1.561(5)
C4 C5 1.519(4)
C4 C3 1.558(5)
C2 C3 1.548(5)

loop_
_geom_torsion_atom_site_label_1
_geom_torsion_atom_site_label_2
_geom_torsion_atom_site_label_3
_geom_torsion_atom_site_label_4
_geom_torsion
C2 C1 C6 C9 -39.6(5)
C7 C1 C6 C9 -147.4(3)
C2 C1 C6 C8 -167.8(3)
C7 C1 C6 C8 84.4(3)
C2 C1 C6 C5 80.7(3)
C7 C1 C6 C5 -27.1(2)
C2 C1 C7 C5 -87.7(3)
C6 C1 C7 C5 27.3(2)
C3 C4 C5 C7 -50.1(4)
C3 C4 C5 C6 44.5(4)
C1 C7 C5 C4 85.5(3)
C1 C7 C5 C6 -26.9(2)
C9 C6 C5 C4 40.6(4)
C8 C6 C5 C4 166.3(4)
C1 C6 C5 C4 -81.8(3)
C9 C6 C5 C7 149.4(3)
C8 C6 C5 C7 -85.0(3)
C1 C6 C5 C7 26.9(3)
C7 C1 C2 O1 176.7(3)
C6 C1 C2 O1 80.7(4)
C7 C1 C2 C3 54.9(4)
C6 C1 C2 C3 -41.1(4)
O1 C2 C3 C4 -134.5(3)
C1 C2 C3 C4 -9.8(4)
C5 C4 C3 C2 7.6(5)
